data_4115872
loop_
_publ_author_name
'Sanshiro Komiya'
'Shin-ya Muroi'
'Masaki Furuya'
'Masafumi Hirano'

_publ_contact_author_address
;
Department of Applied Chemistry
Tokyo University of Agriculture and Technology
2-24-16 Nakacho, Koganei, Tokyo 184-8588, Japan
;
_publ_contact_author_email ' komiya@cc.tuat.ac.jp '
_publ_contact_author_fax ' +81-42-387-7500 '
_publ_contact_author_name ' Sanshiro Komiya'
_publ_contact_author_phone ' +81-42-388-7043 '
_publ_section_title
;
 Regio- and Stereoselective Insertion Reactions of Thiiranes into Pt-Mn
 (or Re) Bond in Organoplatinum-Manganese or -Rhenium Heterodinuclear
 Complexes as Intermediates toward Desulfurization Reaction
;
_journal_name_full 'Journal of the American Chemical Society'
_journal_page_first 170
_journal_page_last 171
_journal_paper_doi 10.1021/ja993185m
_journal_volume 122
_journal_year 2000
_chemical_formula_sum 'C32 H27 Mn O5 P2 Pt'
_chemical_formula_weight 803.54
_space_group_IT_number 2
_symmetry_cell_setting triclinic
_symmetry_Int_Tables_number 2
_symmetry_space_group_name_Hall '-P 1'
_symmetry_space_group_name_H-M 'P -1'
_cell_angle_alpha 102.01(2)
_cell_angle_beta 91.19(4)
_cell_angle_gamma 88.27(6)
_cell_formula_units_Z 4
_cell_length_a 16.12(1)
_cell_length_b 16.238(7)
_cell_length_c 12.232(3)
_cell_measurement_reflns_used 25
_cell_measurement_temperature 293.2
_cell_measurement_theta_max 15.0
_cell_measurement_theta_min 14.9
_cell_volume 3130(2)
_computing_cell_refinement 'MSC/AFC Diffractometer Control'
_computing_data_collection 'MSC/AFC Diffractometer Control'
_computing_data_reduction 'teXsan Ver. 1.10'
_computing_publication_material 'teXsan Ver. 1.10'
_computing_structure_refinement 'teXsan Ver. 1.10'
_computing_structure_solution 'DIRDIF92 (PATTY)'
_diffrn_measurement_device_type 'Rigaku AFC7R'
_diffrn_measurement_method \w-2\q
_diffrn_radiation_type 'Mo K\a'
_diffrn_radiation_wavelength 0.7107
_diffrn_reflns_av_R_equivalents 0.046
_diffrn_reflns_limit_h_max 0
_diffrn_reflns_limit_h_min 0
_diffrn_reflns_limit_k_max 0
_diffrn_reflns_limit_k_min 0
_diffrn_reflns_limit_l_max 0
_diffrn_reflns_limit_l_min 0
_diffrn_reflns_number 14856
_diffrn_standards_decay_% 0.06
_diffrn_standards_interval_count 150
_diffrn_standards_number 3
_exptl_absorpt_coefficient_mu 4.989
_exptl_absorpt_correction_T_max 0.997
_exptl_absorpt_correction_T_min 0.685
_exptl_absorpt_correction_type psi-scan
_exptl_absorpt_process_details '(North, Phillips & Mathews, 1968)'
_exptl_crystal_colour orange
_exptl_crystal_density_diffrn 1.705
_exptl_crystal_description prismatic
_exptl_crystal_size_max 0.420
_exptl_crystal_size_mid 0.350
_exptl_crystal_size_min 0.250
_refine_diff_density_max 1.75
_refine_diff_density_min -1.34
_refine_ls_extinction_coef 0.00000
_refine_ls_extinction_method 'Zachariasen(1967) type 2 gaussian isotropic'
_refine_ls_goodness_of_fit_ref 1.205
_refine_ls_hydrogen_treatment noref
_refine_ls_number_parameters 0
_refine_ls_number_reflns 10634
_refine_ls_R_factor_gt 0.0440
_refine_ls_shift/su_max 0.0000
_refine_ls_structure_factor_coef F
_refine_ls_weighting_details 'w =3D 1/[\s^2^(Fo) + 0.00203|Fo|^2^]'
_refine_ls_weighting_scheme calc
_refine_ls_wR_factor_ref 0.0730
_reflns_number_gt 10634
_reflns_number_total 0
_reflns_threshold_expression F^2^>2.0\s(F^2^)
_cod_data_source_file ja993185m_2.cif
_cod_data_source_block Complex1a
_cod_original_cell_volume 3130(3)
_cod_original_sg_symbol_H-M 'P -1 '
_cod_original_formula_sum 'C32 H27 Mn O5 P2 Pt '
_cod_database_code 4115872

loop_
_symmetry_equiv_pos_as_xyz
x,y,z
-x,-y,-z

loop_
_atom_site_label
_atom_site_type_symbol
_atom_site_fract_x
_atom_site_fract_y
_atom_site_fract_z
_atom_site_U_iso_or_equiv
_atom_site_adp_type
_atom_site_occupancy
_atom_site_calc_flag
Pt(1) Pt 0.08384(2) 0.22326(2) 0.16373(2) 0.03945(9) Uani 1.00 d
Pt(2) Pt -0.38050(2) 0.30202(2) -0.46547(2) 0.03889(8) Uani 1.00 d
Mn(1) Mn 0.23970(8) 0.14766(9) 0.1090(1) 0.0495(4) Uani 1.00 d
Mn(2) Mn -0.30618(8) 0.41489(9) -0.2912(1) 0.0485(3) Uani 1.00 d
P(1) P -0.0328(1) 0.3002(1) 0.2067(2) 0.0423(5) Uani 1.00 d
P(2) P 0.0569(1) 0.1688(1) 0.3198(2) 0.0412(5) Uani 1.00 d
P(3) P -0.4219(1) 0.2042(1) -0.6112(2) 0.0431(5) Uani 1.00 d
P(4) P -0.5029(1) 0.2762(1) -0.3853(2) 0.0380(5) Uani 1.00 d
O(1) O 0.2917(8) 0.3149(7) 0.235(1) 0.136(4) Uani 1.00 d
O(2) O 0.2626(6) 0.2052(7) -0.1035(9) 0.115(4) Uani 1.00 d
O(3) O 0.3789(5) 0.0342(6) 0.0199(7) 0.088(3) Uani 1.00 d
O(4) O 0.2733(5) 0.0896(6) 0.3204(7) 0.084(3) Uani 1.00 d
O(5) O 0.0971(5) 0.0415(5) 0.0164(6) 0.074(2) Uani 1.00 d
O(6) O -0.4364(5) 0.5002(5) -0.4057(7) 0.083(3) Uani 1.00 d
O(7) O -0.1941(7) 0.4923(7) -0.4276(8) 0.114(4) Uani 1.00 d
O(8) O -0.2335(7) 0.5329(7) -0.0991(10) 0.118(3) Uiso 1.00 d
O(9) O -0.2032(8) 0.2593(8) -0.3129(10) 0.123(4) Uiso 1.00 d
O(10) O -0.4078(6) 0.3652(6) -0.1188(9) 0.104(3) Uiso 1.00 d
C(1) C 0.0882(7) 0.2781(6) 0.0202(8) 0.067(3) Uani 1.00 d
C(2) C -0.0636(5) 0.2949(6) 0.3507(7) 0.050(2) Uani 1.00 d
C(3) C -0.0511(5) 0.2012(6) 0.3577(7) 0.050(2) Uani 1.00 d
C(4) C -0.0309(6) 0.4139(6) 0.2081(10) 0.062(3) Uani 1.00 d
C(5) C -0.0700(7) 0.4453(7) 0.119(1) 0.073(3) Uani 1.00 d
C(6) C -0.064(1) 0.5310(9) 0.120(1) 0.101(5) Uani 1.00 d
C(7) C -0.019(1) 0.5829(9) 0.205(2) 0.112(6) Uani 1.00 d
C(8) C 0.020(1) 0.5520(9) 0.290(2) 0.118(7) Uani 1.00 d
C(9) C 0.0127(8) 0.4640(8) 0.293(1) 0.089(4) Uani 1.00 d
C(10) C -0.1239(5) 0.2620(5) 0.1227(7) 0.046(2) Uani 1.00 d
C(11) C -0.1176(6) 0.1890(6) 0.0368(9) 0.064(3) Uani 1.00 d
C(12) C -0.1878(7) 0.1605(8) -0.0245(10) 0.076(3) Uani 1.00 d
C(13) C -0.2621(7) 0.2051(9) -0.0067(10) 0.080(4) Uani 1.00 d
C(14) C -0.2695(6) 0.2763(7) 0.0798(9) 0.065(3) Uani 1.00 d
C(15) C -0.2006(6) 0.3048(6) 0.1447(8) 0.056(3) Uani 1.00 d
C(16) C 0.1122(6) 0.2141(6) 0.4501(7) 0.052(2) Uani 1.00 d
C(17) C 0.1656(6) 0.2795(7) 0.4474(9) 0.065(3) Uani 1.00 d
C(18) C 0.2065(7) 0.3212(8) 0.543(1) 0.077(4) Uani 1.00 d
C(19) C 0.1935(8) 0.2923(9) 0.6459(10) 0.084(4) Uani 1.00 d
C(20) C 0.1373(8) 0.2287(8) 0.6471(8) 0.079(4) Uani 1.00 d
C(21) C 0.0984(7) 0.1892(6) 0.5495(8) 0.063(3) Uani 1.00 d
C(22) C 0.0560(5) 0.0555(5) 0.3098(7) 0.048(2) Uani 1.00 d
C(23) C 0.1096(7) 0.0135(6) 0.3739(9) 0.061(3) Uani 1.00 d
C(24) C 0.1074(8) -0.0755(7) 0.356(1) 0.075(4) Uani 1.00 d
C(25) C 0.0543(8) -0.1198(6) 0.278(1) 0.071(3) Uani 1.00 d
C(26) C 0.0039(7) -0.0782(7) 0.2121(9) 0.068(3) Uani 1.00 d
C(27) C 0.0048(6) 0.0094(6) 0.2285(8) 0.056(3) Uani 1.00 d
C(28) C 0.2738(8) 0.2514(8) 0.189(1) 0.077(4) Uani 1.00 d
C(29) C 0.2494(7) 0.1846(7) -0.0208(10) 0.073(3) Uani 1.00 d
C(30) C 0.3239(7) 0.0790(7) 0.0555(8) 0.063(3) Uani 1.00 d
C(31) C 0.2539(6) 0.1102(6) 0.2384(8) 0.057(3) Uani 1.00 d
C(32) C 0.1483(6) 0.0886(6) 0.0586(7) 0.056(3) Uani 1.00 d
C(33) C -0.2749(6) 0.3120(7) -0.5655(8) 0.063(3) Uani 1.00 d
C(34) C -0.5197(5) 0.1571(5) -0.5787(7) 0.050(2) Uani 1.00 d
C(35) C -0.5699(5) 0.2271(6) -0.5032(7) 0.047(2) Uani 1.00 d
C(36) C -0.4520(5) 0.2436(6) -0.7359(7) 0.048(2) Uani 1.00 d
C(37) C -0.4615(6) 0.3305(6) -0.7270(7) 0.056(3) Uani 1.00 d
C(38) C -0.4924(7) 0.3620(8) -0.8175(9) 0.076(4) Uani 1.00 d
C(39) C -0.5110(7) 0.3081(10) -0.9165(9) 0.074(4) Uani 1.00 d
C(40) C -0.5020(8) 0.2228(10) -0.9270(8) 0.082(4) Uani 1.00 d
C(41) C -0.4718(7) 0.1881(7) -0.8370(8) 0.067(3) Uani 1.00 d
C(42) C -0.3482(5) 0.1178(5) -0.6512(7) 0.051(2) Uani 1.00 d
C(43) C -0.3001(6) 0.1074(6) -0.7478(9) 0.062(3) Uani 1.00 d
C(44) C -0.2373(7) 0.0430(7) -0.767(1) 0.086(4) Uani 1.00 d
C(45) C -0.2261(8) -0.0113(8) -0.694(1) 0.084(4) Uani 1.00 d
C(46) C -0.2727(8) 0.0000(8) -0.600(1) 0.082(4) Uani 1.00 d
C(47) C -0.3344(7) 0.0628(7) -0.5764(9) 0.065(3) Uani 1.00 d
C(48) C -0.4945(5) 0.1913(5) -0.3063(6) 0.044(2) Uani 1.00 d
C(49) C -0.5654(6) 0.1552(6) -0.2761(7) 0.052(2) Uani 1.00 d
C(50) C -0.5587(8) 0.0861(7) -0.2242(8) 0.068(3) Uani 1.00 d
C(51) C -0.4786(9) 0.0558(6) -0.2037(9) 0.075(4) Uani 1.00 d
C(52) C -0.4088(7) 0.0929(6) -0.2326(8) 0.065(3) Uani 1.00 d
C(53) C -0.4158(6) 0.1601(6) -0.2850(7) 0.055(2) Uani 1.00 d
C(54) C -0.5711(5) 0.3562(5) -0.3055(7) 0.046(2) Uani 1.00 d
C(55) C -0.5945(7) 0.3548(7) -0.1954(8) 0.063(3) Uani 1.00 d
C(56) C -0.6491(8) 0.4167(8) -0.1402(9) 0.083(4) Uani 1.00 d
C(57) C -0.6800(8) 0.4804(8) -0.189(1) 0.090(4) Uani 1.00 d
C(58) C -0.6595(7) 0.4817(7) -0.294(1) 0.081(4) Uani 1.00 d
C(59) C -0.6033(6) 0.4195(6) -0.3568(9) 0.059(3) Uani 1.00 d
C(60) C -0.3888(6) 0.4630(6) -0.3599(8) 0.056(3) Uani 1.00 d
C(61) C -0.2368(6) 0.4591(7) -0.3762(8) 0.064(3) Uani 1.00 d
C(62) C -0.2624(7) 0.4864(9) -0.1749(8) 0.082(4) Uani 1.00 d
C(63) C -0.2457(9) 0.3187(8) -0.307(1) 0.091(4) Uani 1.00 d
C(64) C -0.3728(6) 0.3834(7) -0.1894(8) 0.065(3) Uani 1.00 d
H(1) H 0.1359 0.2570 -0.0220 0.0806 Uiso 1.00 calc
H(2) H 0.0397 0.2643 -0.0245 0.0806 Uiso 1.00 calc
H(3) H 0.0910 0.3376 0.0432 0.0806 Uiso 1.00 calc
H(4) H -0.0295 0.3296 0.4045 0.0604 Uiso 1.00 calc
H(5) H -0.1200 0.3124 0.3627 0.0604 Uiso 1.00 calc
H(6) H -0.0883 0.1676 0.3073 0.0601 Uiso 1.00 calc
H(7) H -0.0611 0.1947 0.4317 0.0601 Uiso 1.00 calc
H(8) H -0.0993 0.4090 0.0610 0.0871 Uiso 1.00 calc
H(9) H -0.0903 0.5541 0.0622 0.1207 Uiso 1.00 calc
H(10) H -0.0148 0.6409 0.2038 0.1348 Uiso 1.00 calc
H(11) H 0.0505 0.5882 0.3460 0.1422 Uiso 1.00 calc
H(12) H 0.0375 0.4416 0.3519 0.1064 Uiso 1.00 calc
H(13) H -0.0657 0.1600 0.0214 0.0765 Uiso 1.00 calc
H(14) H -0.1848 0.1097 -0.0795 0.0909 Uiso 1.00 calc
H(15) H -0.3087 0.1873 -0.0535 0.0962 Uiso 1.00 calc
H(16) H -0.3215 0.3051 0.0939 0.0776 Uiso 1.00 calc
H(17) H -0.2053 0.3529 0.2037 0.0677 Uiso 1.00 calc
H(18) H 0.1742 0.2961 0.3785 0.0778 Uiso 1.00 calc
H(19) H 0.2417 0.3668 0.5417 0.0921 Uiso 1.00 calc
H(20) H 0.2231 0.3166 0.7122 0.1011 Uiso 1.00 calc
H(21) H 0.1258 0.2126 0.7154 0.0945 Uiso 1.00 calc
H(22) H 0.0619 0.1446 0.5506 0.0759 Uiso 1.00 calc
H(23) H 0.1464 0.0442 0.4280 0.0731 Uiso 1.00 calc
H(24) H 0.1430 -0.1048 0.3987 0.0904 Uiso 1.00 calc
H(25) H 0.0521 -0.1792 0.2684 0.0853 Uiso 1.00 calc
H(26) H -0.0313 -0.1094 0.1561 0.0814 Uiso 1.00 calc
H(27) H -0.0299 0.0377 0.1836 0.0671 Uiso 1.00 calc
H(28) H -0.2459 0.2591 -0.5827 0.0754 Uiso 1.00 calc
H(29) H -0.2929 0.3278 -0.6328 0.0754 Uiso 1.00 calc
H(30) H -0.2390 0.3534 -0.5252 0.0754 Uiso 1.00 calc
H(31) H -0.5500 0.1362 -0.6457 0.0604 Uiso 1.00 calc
H(32) H -0.5076 0.1124 -0.5411 0.0604 Uiso 1.00 calc
H(33) H -0.6167 0.2040 -0.4759 0.0559 Uiso 1.00 calc
H(34) H -0.5880 0.2681 -0.5443 0.0559 Uiso 1.00 calc
H(35) H -0.4469 0.3680 -0.6593 0.0671 Uiso 1.00 calc
H(36) H -0.5007 0.4210 -0.8108 0.0909 Uiso 1.00 calc
H(37) H -0.5305 0.3303 -0.9787 0.0889 Uiso 1.00 calc
H(38) H -0.5163 0.1865 -0.9958 0.0984 Uiso 1.00 calc
H(39) H -0.4649 0.1289 -0.8444 0.0808 Uiso 1.00 calc
H(40) H -0.3094 0.1428 -0.7998 0.0740 Uiso 1.00 calc
H(41) H -0.2025 0.0372 -0.8297 0.1028 Uiso 1.00 calc
H(42) H -0.1862 -0.0562 -0.7092 0.1006 Uiso 1.00 calc
H(43) H -0.2628 -0.0363 -0.5491 0.0988 Uiso 1.00 calc
H(44) H -0.3666 0.0687 -0.5110 0.0783 Uiso 1.00 calc
H(45) H -0.6186 0.1776 -0.2907 0.0625 Uiso 1.00 calc
H(46) H -0.6067 0.0606 -0.2037 0.0816 Uiso 1.00 calc
H(47) H -0.4724 0.0086 -0.1692 0.0895 Uiso 1.00 calc
H(48) H -0.3553 0.0719 -0.2162 0.0783 Uiso 1.00 calc
H(49) H -0.3677 0.1849 -0.3063 0.0654 Uiso 1.00 calc
H(50) H -0.5733 0.3119 -0.1594 0.0758 Uiso 1.00 calc
H(51) H -0.6656 0.4150 -0.0667 0.0992 Uiso 1.00 calc
H(52) H -0.7157 0.5232 -0.1484 0.1077 Uiso 1.00 calc
H(53) H -0.6826 0.5248 -0.3280 0.0968 Uiso 1.00 calc
H(54) H -0.5888 0.4216 -0.4310 0.0706 Uiso 1.00 calc

loop_
_atom_site_aniso_label
_atom_site_aniso_U_11
_atom_site_aniso_U_22
_atom_site_aniso_U_33
_atom_site_aniso_U_12
_atom_site_aniso_U_13
_atom_site_aniso_U_23
Pt(1) 0.0372(2) 0.0390(2) 0.0445(2) 0.0039(1) 0.0077(1) 0.0139(1)
Pt(2) 0.0421(2) 0.0416(2) 0.0325(2) -0.0023(1) 0.0066(1) 0.0058(1)
Mn(1) 0.0420(6) 0.0552(7) 0.0546(7) 0.0088(5) 0.0111(5) 0.0192(6)
Mn(2) 0.0520(7) 0.0509(7) 0.0413(6) -0.0044(6) -0.0002(5) 0.0063(5)
P(1) 0.0378(10) 0.040(1) 0.051(1) 0.0052(8) 0.0082(8) 0.0130(9)
P(2) 0.0398(10) 0.043(1) 0.043(1) -0.0019(8) 0.0018(8) 0.0142(8)
P(3) 0.050(1) 0.043(1) 0.0337(9) -0.0013(9) 0.0078(8) 0.0019(8)
P(4) 0.0377(9) 0.043(1) 0.0347(9) 0.0007(8) 0.0066(7) 0.0103(8)
O(1) 0.130(9) 0.080(6) 0.18(1) -0.038(6) 0.069(8) -0.016(7)
O(2) 0.105(7) 0.148(9) 0.117(7) 0.042(6) 0.050(6) 0.088(7)
O(3) 0.076(5) 0.109(6) 0.085(5) 0.045(4) 0.022(4) 0.041(5)
O(4) 0.082(5) 0.108(7) 0.066(5) 0.021(5) 0.001(4) 0.030(5)
O(5) 0.069(5) 0.071(5) 0.073(5) 0.001(4) 0.004(4) -0.004(4)
O(6) 0.083(5) 0.072(5) 0.100(6) 0.006(4) -0.007(5) 0.033(5)
O(7) 0.122(8) 0.137(9) 0.088(6) -0.069(7) 0.013(6) 0.024(6)
C(1) 0.081(6) 0.067(6) 0.064(6) 0.028(5) 0.023(5) 0.041(5)
C(2) 0.046(4) 0.055(5) 0.053(5) 0.007(4) 0.011(4) 0.019(4)
C(3) 0.039(4) 0.058(5) 0.059(5) 0.002(4) 0.012(3) 0.024(4)
C(4) 0.052(5) 0.046(5) 0.090(7) 0.004(4) 0.022(5) 0.016(5)
C(5) 0.067(7) 0.066(6) 0.092(7) 0.006(5) 0.014(6) 0.035(6)
C(6) 0.12(1) 0.068(7) 0.13(1) 0.019(8) 0.035(9) 0.049(8)
C(7) 0.09(1) 0.068(8) 0.18(2) 0.012(8) 0.06(1) 0.03(1)
C(8) 0.15(2) 0.051(7) 0.15(2) -0.015(9) 0.01(1) -0.001(9)
C(9) 0.079(9) 0.066(7) 0.12(1) -0.010(6) -0.004(7) 0.012(7)
C(10) 0.044(4) 0.045(4) 0.050(4) 0.009(3) 0.002(3) 0.014(3)
C(11) 0.067(6) 0.058(6) 0.064(6) 0.004(4) 0.019(5) 0.006(5)
C(12) 0.050(6) 0.096(8) 0.070(7) -0.008(5) -0.006(5) -0.010(6)
C(13) 0.054(6) 0.12(1) 0.069(7) -0.008(6) -0.014(5) 0.015(7)
C(14) 0.042(5) 0.084(7) 0.069(6) 0.012(5) -0.001(4) 0.021(6)
C(15) 0.049(5) 0.054(5) 0.068(5) 0.014(4) 0.008(4) 0.019(4)
C(16) 0.056(5) 0.053(5) 0.044(4) 0.004(4) -0.001(4) 0.007(4)
C(17) 0.054(5) 0.063(6) 0.074(6) -0.012(5) 0.002(5) 0.004(5)
C(18) 0.062(6) 0.092(8) 0.072(8) -0.021(6) -0.013(6) 0.005(6)
C(19) 0.084(8) 0.088(8) 0.070(7) -0.003(7) -0.029(6) -0.007(6)
C(20) 0.097(9) 0.089(9) 0.047(5) 0.008(7) -0.015(6) 0.010(5)
C(21) 0.079(7) 0.058(5) 0.053(5) 0.002(5) 0.006(5) 0.011(4)
C(22) 0.057(5) 0.043(4) 0.048(4) 0.003(4) 0.008(4) 0.018(3)
C(23) 0.063(6) 0.054(5) 0.068(6) 0.005(4) -0.008(5) 0.019(5)
C(24) 0.094(9) 0.056(6) 0.083(8) 0.004(6) -0.002(7) 0.031(6)
C(25) 0.087(8) 0.043(5) 0.086(8) 0.000(5) 0.015(6) 0.018(5)
C(26) 0.073(7) 0.056(6) 0.072(6) -0.014(5) 0.007(5) 0.006(5)
C(27) 0.062(5) 0.055(5) 0.051(5) -0.008(4) 0.003(4) 0.012(4)
C(28) 0.078(8) 0.074(7) 0.080(8) -0.006(6) 0.024(6) 0.018(6)
C(29) 0.062(6) 0.086(7) 0.081(7) 0.025(5) 0.029(5) 0.041(6)
C(30) 0.064(6) 0.071(6) 0.055(5) 0.023(5) 0.012(5) 0.019(5)
C(31) 0.050(5) 0.060(6) 0.059(5) 0.011(4) 0.011(4) 0.012(4)
C(32) 0.059(5) 0.060(5) 0.051(5) 0.015(4) 0.009(4) 0.016(4)
C(33) 0.055(5) 0.073(6) 0.055(5) -0.006(5) 0.018(4) -0.001(5)
C(34) 0.051(5) 0.047(4) 0.048(4) -0.015(4) -0.002(4) -0.003(4)
C(35) 0.032(4) 0.061(5) 0.046(4) -0.019(3) -0.005(3) 0.007(4)
C(36) 0.050(4) 0.054(5) 0.037(4) 0.000(4) 0.010(3) 0.004(3)
C(37) 0.058(5) 0.063(6) 0.048(4) 0.014(4) 0.007(4) 0.016(4)
C(38) 0.067(7) 0.105(8) 0.067(6) 0.014(6) 0.009(5) 0.047(6)
C(39) 0.066(6) 0.11(1) 0.052(6) -0.016(7) -0.008(5) 0.033(6)
C(40) 0.076(8) 0.13(1) 0.040(5) -0.028(7) -0.005(5) 0.016(6)
C(41) 0.071(7) 0.091(6) 0.041(5) -0.022(5) 0.003(4) 0.012(4)
C(42) 0.051(5) 0.047(5) 0.050(4) 0.002(4) 0.001(4) 0.001(4)
C(43) 0.052(5) 0.056(6) 0.072(6) -0.004(4) 0.012(4) 0.002(5)
C(44) 0.064(7) 0.074(7) 0.101(8) 0.008(6) 0.027(6) -0.023(6)
C(45) 0.071(8) 0.069(8) 0.11(1) 0.014(6) -0.002(7) 0.011(7)
C(46) 0.076(8) 0.074(7) 0.093(8) 0.009(6) -0.030(7) 0.011(6)
C(47) 0.069(6) 0.063(6) 0.061(6) 0.003(5) -0.013(5) 0.010(5)
C(48) 0.052(5) 0.046(4) 0.035(4) 0.002(3) 0.007(3) 0.013(3)
C(49) 0.064(5) 0.054(5) 0.041(4) -0.013(4) 0.004(4) 0.017(4)
C(50) 0.102(8) 0.057(6) 0.049(5) -0.019(6) 0.000(5) 0.019(5)
C(51) 0.112(10) 0.041(5) 0.072(7) -0.008(6) -0.022(7) 0.016(5)
C(52) 0.082(7) 0.053(5) 0.058(6) 0.009(5) -0.012(5) 0.008(4)
C(53) 0.062(5) 0.051(5) 0.049(5) 0.012(4) -0.006(4) 0.011(4)
C(54) 0.033(4) 0.049(4) 0.054(5) 0.004(3) 0.005(3) 0.007(4)
C(55) 0.069(6) 0.070(6) 0.045(5) 0.005(5) 0.009(4) 0.001(4)
C(56) 0.089(8) 0.075(8) 0.071(6) 0.029(7) 0.019(6) -0.013(6)
C(57) 0.088(9) 0.068(7) 0.100(10) 0.018(6) 0.021(8) -0.012(7)
C(58) 0.063(7) 0.048(5) 0.13(1) 0.005(5) 0.005(7) 0.016(6)
C(59) 0.064(6) 0.038(5) 0.080(6) -0.003(4) -0.002(5) 0.024(4)
C(60) 0.074(6) 0.049(5) 0.048(5) 0.002(4) 0.004(4) 0.014(4)
C(61) 0.062(6) 0.072(6) 0.055(5) -0.025(5) -0.010(4) 0.008(5)
C(62) 0.080(8) 0.105(8) 0.049(5) -0.031(7) 0.002(5) -0.015(6)
C(63) 0.11(1) 0.062(7) 0.097(9) 0.038(7) 0.017(8) 0.019(7)
C(64) 0.058(6) 0.095(8) 0.047(5) -0.024(5) 0.001(4) 0.022(5)

loop_
_atom_type_symbol
_atom_type_description
_atom_type_scat_dispersion_real
_atom_type_scat_dispersion_imag
_atom_type_scat_source
Pt Pt -1.703 8.390
;International Tables for Crystallography
(1992, Vol. C, Tables 4.2.6.8 and 6.1.1.1)
;
Mn Mn 0.337 0.728
;International Tables for Crystallography
(1992, Vol. C, Tables 4.2.6.8 and 6.1.1.1)
;
P P 0.102 0.094
;International Tables for Crystallography
(1992, Vol. C, Tables 4.2.6.8 and 6.1.1.1)
;
O O 0.011 0.006
;International Tables for Crystallography
(1992, Vol. C, Tables 4.2.6.8 and 6.1.1.1)
;
C C 0.003 0.002
;International Tables for Crystallography
(1992, Vol. C, Tables 4.2.6.8 and 6.1.1.1)
;
H H 0.000 0.000
;International Tables for Crystallography
(1992, Vol. C, Table 6.1.1.2)
;

loop_
_geom_angle_atom_site_label_1
_geom_angle_atom_site_label_2
_geom_angle_atom_site_label_3
_geom_angle
_geom_angle_site_symmetry_1
_geom_angle_site_symmetry_2
_geom_angle_site_symmetry_3
_geom_angle_publ_flag
Mn(1) Pt(1) P(1) 172.24(6) 1_555 1_555 1_555 yes
Mn(1) Pt(1) P(2) 99.55(6) 1_555 1_555 1_555 yes
Mn(1) Pt(1) C(1) 89.1(2) 1_555 1_555 1_555 yes
P(1) Pt(1) P(2) 85.24(7) 1_555 1_555 1_555 yes
P(1) Pt(1) C(1) 86.4(2) 1_555 1_555 1_555 yes
P(2) Pt(1) C(1) 171.0(3) 1_555 1_555 1_555 yes
Mn(2) Pt(2) P(3) 171.86(6) 1_555 1_555 1_555 yes
Mn(2) Pt(2) P(4) 101.61(6) 1_555 1_555 1_555 yes
Mn(2) Pt(2) C(33) 88.3(3) 1_555 1_555 1_555 yes
P(3) Pt(2) P(4) 85.00(7) 1_555 1_555 1_555 yes
P(3) Pt(2) C(33) 85.2(3) 1_555 1_555 1_555 yes
P(4) Pt(2) C(33) 170.1(2) 1_555 1_555 1_555 yes
Pt(1) Mn(1) C(28) 81.2(4) 1_555 1_555 1_555 yes
Pt(1) Mn(1) C(29) 95.9(3) 1_555 1_555 1_555 yes
Pt(1) Mn(1) C(30) 165.8(4) 1_555 1_555 1_555 yes
Pt(1) Mn(1) C(31) 95.1(3) 1_555 1_555 1_555 yes
Pt(1) Mn(1) C(32) 61.5(3) 1_555 1_555 1_555 yes
C(28) Mn(1) C(29) 89.8(5) 1_555 1_555 1_555 yes
C(28) Mn(1) C(30) 113.0(5) 1_555 1_555 1_555 yes
C(28) Mn(1) C(31) 86.7(5) 1_555 1_555 1_555 yes
C(28) Mn(1) C(32) 142.7(4) 1_555 1_555 1_555 yes
C(29) Mn(1) C(30) 83.5(4) 1_555 1_555 1_555 yes
C(29) Mn(1) C(31) 167.8(4) 1_555 1_555 1_555 yes
C(29) Mn(1) C(32) 92.5(5) 1_555 1_555 1_555 yes
C(30) Mn(1) C(31) 87.1(4) 1_555 1_555 1_555 yes
C(30) Mn(1) C(32) 104.3(4) 1_555 1_555 1_555 yes
C(31) Mn(1) C(32) 97.4(4) 1_555 1_555 1_555 yes
Pt(2) Mn(2) C(60) 67.2(3) 1_555 1_555 1_555 yes
Pt(2) Mn(2) C(61) 96.6(3) 1_555 1_555 1_555 yes
Pt(2) Mn(2) C(62) 177.2(3) 1_555 1_555 1_555 yes
Pt(2) Mn(2) C(63) 73.9(5) 1_555 1_555 1_555 yes
Pt(2) Mn(2) C(64) 91.4(3) 1_555 1_555 1_555 yes
C(60) Mn(2) C(61) 85.9(4) 1_555 1_555 1_555 yes
C(60) Mn(2) C(62) 112.5(5) 1_555 1_555 1_555 yes
C(60) Mn(2) C(63) 140.6(5) 1_555 1_555 1_555 yes
C(60) Mn(2) C(64) 95.2(4) 1_555 1_555 1_555 yes
C(61) Mn(2) C(62) 86.1(5) 1_555 1_555 1_555 yes
C(61) Mn(2) C(63) 92.6(6) 1_555 1_555 1_555 yes
C(61) Mn(2) C(64) 171.7(4) 1_555 1_555 1_555 yes
C(62) Mn(2) C(63) 106.6(6) 1_555 1_555 1_555 yes
C(62) Mn(2) C(64) 85.9(4) 1_555 1_555 1_555 yes
C(63) Mn(2) C(64) 91.7(6) 1_555 1_555 1_555 yes
Pt(1) P(1) C(2) 109.2(3) 1_555 1_555 1_555 yes
Pt(1) P(1) C(4) 118.2(3) 1_555 1_555 1_555 yes
Pt(1) P(1) C(10) 115.2(3) 1_555 1_555 1_555 yes
C(2) P(1) C(4) 104.3(4) 1_555 1_555 1_555 yes
C(2) P(1) C(10) 103.0(4) 1_555 1_555 1_555 yes
C(4) P(1) C(10) 105.4(4) 1_555 1_555 1_555 yes
Pt(1) P(2) C(3) 105.8(3) 1_555 1_555 1_555 yes
Pt(1) P(2) C(16) 117.3(3) 1_555 1_555 1_555 yes
Pt(1) P(2) C(22) 120.4(3) 1_555 1_555 1_555 yes
C(3) P(2) C(16) 101.0(4) 1_555 1_555 1_555 yes
C(3) P(2) C(22) 102.3(4) 1_555 1_555 1_555 yes
C(16) P(2) C(22) 107.1(4) 1_555 1_555 1_555 yes
Pt(2) P(3) C(34) 110.4(2) 1_555 1_555 1_555 yes
Pt(2) P(3) C(36) 115.2(3) 1_555 1_555 1_555 yes
Pt(2) P(3) C(42) 113.9(3) 1_555 1_555 1_555 yes
C(34) P(3) C(36) 101.8(4) 1_555 1_555 1_555 yes
C(34) P(3) C(42) 106.3(4) 1_555 1_555 1_555 yes
C(36) P(3) C(42) 108.2(4) 1_555 1_555 1_555 yes
Pt(2) P(4) C(35) 105.2(2) 1_555 1_555 1_555 yes
Pt(2) P(4) C(48) 114.2(3) 1_555 1_555 1_555 yes
Pt(2) P(4) C(54) 125.0(3) 1_555 1_555 1_555 yes
C(35) P(4) C(48) 100.6(4) 1_555 1_555 1_555 yes
C(35) P(4) C(54) 102.7(4) 1_555 1_555 1_555 yes
C(48) P(4) C(54) 105.8(3) 1_555 1_555 1_555 yes
P(1) C(2) C(3) 105.2(5) 1_555 1_555 1_555 yes
P(2) C(3) C(2) 108.2(5) 1_555 1_555 1_555 yes
P(1) C(4) C(5) 119.3(8) 1_555 1_555 1_555 yes
P(1) C(4) C(9) 117.8(8) 1_555 1_555 1_555 yes
C(5) C(4) C(9) 122.8(9) 1_555 1_555 1_555 yes
C(4) C(5) C(6) 117(1) 1_555 1_555 1_555 yes
C(5) C(6) C(7) 119(1) 1_555 1_555 1_555 yes
C(6) C(7) C(8) 121(1) 1_555 1_555 1_555 yes
C(7) C(8) C(9) 119(1) 1_555 1_555 1_555 yes
C(4) C(9) C(8) 117(1) 1_555 1_555 1_555 yes
P(1) C(10) C(11) 120.2(6) 1_555 1_555 1_555 yes
P(1) C(10) C(15) 119.7(6) 1_555 1_555 1_555 yes
C(11) C(10) C(15) 120.1(8) 1_555 1_555 1_555 yes
C(10) C(11) C(12) 119.1(9) 1_555 1_555 1_555 yes
C(11) C(12) C(13) 120.6(10) 1_555 1_555 1_555 yes
C(12) C(13) C(14) 120.6(9) 1_555 1_555 1_555 yes
C(13) C(14) C(15) 119.8(8) 1_555 1_555 1_555 yes
C(10) C(15) C(14) 119.6(8) 1_555 1_555 1_555 yes
P(2) C(16) C(17) 117.2(7) 1_555 1_555 1_555 yes
P(2) C(16) C(21) 122.4(7) 1_555 1_555 1_555 yes
C(17) C(16) C(21) 120.3(8) 1_555 1_555 1_555 yes
C(16) C(17) C(18) 121.5(9) 1_555 1_555 1_555 yes
C(17) C(18) C(19) 117.4(10) 1_555 1_555 1_555 yes
C(18) C(19) C(20) 119.8(9) 1_555 1_555 1_555 yes
C(19) C(20) C(21) 120.3(9) 1_555 1_555 1_555 yes
C(16) C(21) C(20) 120.5(9) 1_555 1_555 1_555 yes
P(2) C(22) C(23) 122.6(7) 1_555 1_555 1_555 yes
P(2) C(22) C(27) 117.3(6) 1_555 1_555 1_555 yes
C(23) C(22) C(27) 119.8(8) 1_555 1_555 1_555 yes
C(22) C(23) C(24) 118.6(9) 1_555 1_555 1_555 yes
C(23) C(24) C(25) 120.7(9) 1_555 1_555 1_555 yes
C(24) C(25) C(26) 120.4(9) 1_555 1_555 1_555 yes
C(25) C(26) C(27) 119.9(9) 1_555 1_555 1_555 yes
C(22) C(27) C(26) 120.6(8) 1_555 1_555 1_555 yes
Mn(1) C(28) O(1) 177(1) 1_555 1_555 1_555 yes
Mn(1) C(29) O(2) 174.1(9) 1_555 1_555 1_555 yes
Mn(1) C(30) O(3) 179.6(8) 1_555 1_555 1_555 yes
Mn(1) C(31) O(4) 171.3(8) 1_555 1_555 1_555 yes
Mn(1) C(32) O(5) 169.8(8) 1_555 1_555 1_555 yes
P(3) C(34) C(35) 106.9(5) 1_555 1_555 1_555 yes
P(4) C(35) C(34) 108.4(5) 1_555 1_555 1_555 yes
P(3) C(36) C(37) 118.5(6) 1_555 1_555 1_555 yes
P(3) C(36) C(41) 121.2(7) 1_555 1_555 1_555 yes
C(37) C(36) C(41) 120.1(8) 1_555 1_555 1_555 yes
C(36) C(37) C(38) 119.8(9) 1_555 1_555 1_555 yes
C(37) C(38) C(39) 120(1) 1_555 1_555 1_555 yes
C(38) C(39) C(40) 120.9(9) 1_555 1_555 1_555 yes
C(39) C(40) C(41) 120.8(9) 1_555 1_555 1_555 yes
C(36) C(41) C(40) 118.1(10) 1_555 1_555 1_555 yes
P(3) C(42) C(43) 122.9(7) 1_555 1_555 1_555 yes
P(3) C(42) C(47) 117.6(7) 1_555 1_555 1_555 yes
C(43) C(42) C(47) 119.3(8) 1_555 1_555 1_555 yes
C(42) C(43) C(44) 119.1(10) 1_555 1_555 1_555 yes
C(43) C(44) C(45) 120(1) 1_555 1_555 1_555 yes
C(44) C(45) C(46) 119.7(10) 1_555 1_555 1_555 yes
C(45) C(46) C(47) 122(1) 1_555 1_555 1_555 yes
C(42) C(47) C(46) 119.0(10) 1_555 1_555 1_555 yes
P(4) C(48) C(49) 120.5(6) 1_555 1_555 1_555 yes
P(4) C(48) C(53) 118.3(6) 1_555 1_555 1_555 yes
C(49) C(48) C(53) 121.0(7) 1_555 1_555 1_555 yes
C(48) C(49) C(50) 120.3(8) 1_555 1_555 1_555 yes
C(49) C(50) C(51) 117.6(9) 1_555 1_555 1_555 yes
C(50) C(51) C(52) 121.5(9) 1_555 1_555 1_555 yes
C(51) C(52) C(53) 120.6(9) 1_555 1_555 1_555 yes
C(48) C(53) C(52) 119.0(9) 1_555 1_555 1_555 yes
P(4) C(54) C(55) 122.3(6) 1_555 1_555 1_555 yes
P(4) C(54) C(59) 118.3(6) 1_555 1_555 1_555 yes
C(55) C(54) C(59) 119.3(8) 1_555 1_555 1_555 yes
C(54) C(55) C(56) 119.3(9) 1_555 1_555 1_555 yes
C(55) C(56) C(57) 121(1) 1_555 1_555 1_555 yes
C(56) C(57) C(58) 119.3(9) 1_555 1_555 1_555 yes
C(57) C(58) C(59) 122.0(10) 1_555 1_555 1_555 yes
C(54) C(59) C(58) 118.1(9) 1_555 1_555 1_555 yes
Mn(2) C(60) O(6) 173.1(9) 1_555 1_555 1_555 yes
Mn(2) C(61) O(7) 175(1) 1_555 1_555 1_555 yes
Mn(2) C(62) O(8) 179(1) 1_555 1_555 1_555 yes
Mn(2) C(63) O(9) 175(1) 1_555 1_555 1_555 yes
Mn(2) C(64) O(10) 173.2(9) 1_555 1_555 1_555 yes

loop_
_geom_bond_atom_site_label_1
_geom_bond_atom_site_label_2
_geom_bond_distance
_geom_bond_publ_flag
Pt(1) Mn(1) 2.795(2) yes
Pt(1) P(1) 2.236(2) yes
Pt(1) P(2) 2.318(2) yes
Pt(1) C(1) 2.131(8) yes
Pt(2) Mn(2) 2.782(1) yes
Pt(2) P(3) 2.232(2) yes
Pt(2) P(4) 2.309(2) yes
Pt(2) C(33) 2.147(9) yes
Mn(1) C(28) 1.85(1) yes
Mn(1) C(29) 1.82(1) yes
Mn(1) C(30) 1.777(9) yes
Mn(1) C(31) 1.817(10) yes
Mn(1) C(32) 1.81(1) yes
Mn(2) C(60) 1.804(10) yes
Mn(2) C(61) 1.805(10) yes
Mn(2) C(62) 1.786(10) yes
Mn(2) C(63) 1.79(1) yes
Mn(2) C(64) 1.822(9) yes
P(1) C(2) 1.859(8) yes
P(1) C(4) 1.844(9) yes
P(1) C(10) 1.824(8) yes
P(2) C(3) 1.844(8) yes
P(2) C(16) 1.835(8) yes
P(2) C(22) 1.820(8) yes
P(3) C(34) 1.859(8) yes
P(3) C(36) 1.824(8) yes
P(3) C(42) 1.805(8) yes
P(4) C(35) 1.841(7) yes
P(4) C(48) 1.842(8) yes
P(4) C(54) 1.811(8) yes
O(1) C(28) 1.11(1) yes
O(2) C(29) 1.16(1) yes
O(3) C(30) 1.16(1) yes
O(4) C(31) 1.16(1) yes
O(5) C(32) 1.18(1) yes
O(6) C(60) 1.17(1) yes
O(7) C(61) 1.16(1) yes
O(8) C(62) 1.17(1) yes
O(9) C(63) 1.16(1) yes
O(10) C(64) 1.13(1) yes
C(2) C(3) 1.55(1) yes
C(4) C(5) 1.42(1) yes
C(4) C(9) 1.37(2) yes
C(5) C(6) 1.40(2) yes
C(6) C(7) 1.40(2) yes
C(7) C(8) 1.37(2) yes
C(8) C(9) 1.44(2) yes
C(10) C(11) 1.41(1) yes
C(10) C(15) 1.40(1) yes
C(11) C(12) 1.38(1) yes
C(12) C(13) 1.38(2) yes
C(13) C(14) 1.40(2) yes
C(14) C(15) 1.38(1) yes
C(16) C(17) 1.39(1) yes
C(16) C(21) 1.38(1) yes
C(17) C(18) 1.39(1) yes
C(18) C(19) 1.45(2) yes
C(19) C(20) 1.40(2) yes
C(20) C(21) 1.38(1) yes
C(22) C(23) 1.41(1) yes
C(22) C(27) 1.39(1) yes
C(23) C(24) 1.42(1) yes
C(24) C(25) 1.37(2) yes
C(25) C(26) 1.39(1) yes
C(26) C(27) 1.39(1) yes
C(34) C(35) 1.53(1) yes
C(36) C(37) 1.40(1) yes
C(36) C(41) 1.41(1) yes
C(37) C(38) 1.39(1) yes
C(38) C(39) 1.37(2) yes
C(39) C(40) 1.37(2) yes
C(40) C(41) 1.41(1) yes
C(42) C(43) 1.41(1) yes
C(42) C(47) 1.42(1) yes
C(43) C(44) 1.42(1) yes
C(44) C(45) 1.38(2) yes
C(45) C(46) 1.36(2) yes
C(46) C(47) 1.39(1) yes
C(48) C(49) 1.39(1) yes
C(48) C(53) 1.39(1) yes
C(49) C(50) 1.40(1) yes
C(50) C(51) 1.40(2) yes
C(51) C(52) 1.38(2) yes
C(52) C(53) 1.38(1) yes
C(54) C(55) 1.41(1) yes
C(54) C(59) 1.39(1) yes
C(55) C(56) 1.39(1) yes
C(56) C(57) 1.37(2) yes
C(57) C(58) 1.34(2) yes
C(58) C(59) 1.44(1) yes

loop_
_geom_contact_atom_site_label_1
_geom_contact_atom_site_label_2
_geom_contact_distance
_geom_contact_site_symmetry_2
Pt(1) Mn(1) 2.795(2) .
Pt(2) Mn(2) 2.782(1) .
O(1) O(8) 3.35(2) 2_565
O(1) C(62) 3.47(2) 2_565
O(2) C(49) 3.49(1) 1_655
O(2) C(50) 3.59(1) 1_655
O(3) C(51) 3.29(1) 2_555
O(3) C(50) 3.44(1) 1_655
O(5) C(27) 3.35(1) 2_555
O(5) C(26) 3.36(1) 2_555
O(5) O(5) 3.43(2) 2_555
O(5) C(12) 3.57(1) 2_555
O(6) O(6) 3.05(2) 2_464
O(6) C(37) 3.30(1) 2_464
O(6) C(38) 3.35(1) 2_464
O(6) C(59) 3.50(1) 2_464
O(7) C(9) 3.35(2) 2_565
O(7) C(8) 3.39(2) 2_565
O(7) C(18) 3.60(2) 2_565
O(8) C(56) 3.46(1) 2_465
O(9) C(24) 3.27(2) 2_555
O(9) C(25) 3.33(2) 2_555
O(10) C(39) 3.31(1) 1_556
C(2) C(33) 3.56(1) 1_556
C(6) C(6) 3.57(3) 2_565
C(18) C(59) 3.57(1) 1_656
C(46) C(50) 3.56(2) 2_454
C(47) C(50) 3.52(1) 2_454

loop_
_geom_torsion_atom_site_label_1
_geom_torsion_atom_site_label_2
_geom_torsion_atom_site_label_3
_geom_torsion_atom_site_label_4
_geom_torsion
_geom_torsion_site_symmetry_1
_geom_torsion_site_symmetry_2
_geom_torsion_site_symmetry_3
_geom_torsion_site_symmetry_4
_geom_torsion_publ_flag
Pt(1) Mn(1) C(28) O(1) -39(21) 1_555 1_555 1_555 1_555 yes
Pt(1) Mn(1) C(29) O(2) 172(11) 1_555 1_555 1_555 1_555 yes
Pt(1) Mn(1) C(30) O(3) 80.6 1_555 1_555 1_555 1_555 yes
Pt(1) Mn(1) C(31) O(4) -138(5) 1_555 1_555 1_555 1_555 yes
Pt(1) Mn(1) C(32) O(5) 171(4) 1_555 1_555 1_555 1_555 yes
Pt(1) P(1) C(2) C(3) -43.3(6) 1_555 1_555 1_555 1_555 yes
Pt(1) P(1) C(4) C(5) 105.5(7) 1_555 1_555 1_555 1_555 yes
Pt(1) P(1) C(4) C(9) -71.0(9) 1_555 1_555 1_555 1_555 yes
Pt(1) P(1) C(10) C(11) -0.6(8) 1_555 1_555 1_555 1_555 yes
Pt(1) P(1) C(10) C(15) 178.6(6) 1_555 1_555 1_555 1_555 yes
Pt(1) P(2) C(3) C(2) -44.1(6) 1_555 1_555 1_555 1_555 yes
Pt(1) P(2) C(16) C(17) 1.3(8) 1_555 1_555 1_555 1_555 yes
Pt(1) P(2) C(16) C(21) 177.1(7) 1_555 1_555 1_555 1_555 yes
Pt(1) P(2) C(22) C(23) 120.6(7) 1_555 1_555 1_555 1_555 yes
Pt(1) P(2) C(22) C(27) -53.9(7) 1_555 1_555 1_555 1_555 yes
Pt(2) Mn(2) C(60) O(6) -126(7) 1_555 1_555 1_555 1_555 yes
Pt(2) Mn(2) C(61) O(7) 128(12) 1_555 1_555 1_555 1_555 yes
Pt(2) Mn(2) C(62) O(8) 114.5 1_555 1_555 1_555 1_555 yes
Pt(2) Mn(2) C(63) O(9) 168(18) 1_555 1_555 1_555 1_555 yes
Pt(2) Mn(2) C(64) O(10) 146(9) 1_555 1_555 1_555 1_555 yes
Pt(2) P(3) C(34) C(35) 34.2(6) 1_555 1_555 1_555 1_555 yes
Pt(2) P(3) C(36) C(37) -11.1(8) 1_555 1_555 1_555 1_555 yes
Pt(2) P(3) C(36) C(41) 173.9(6) 1_555 1_555 1_555 1_555 yes
Pt(2) P(3) C(42) C(43) -106.7(7) 1_555 1_555 1_555 1_555 yes
Pt(2) P(3) C(42) C(47) 68.0(8) 1_555 1_555 1_555 1_555 yes
Pt(2) P(4) C(35) C(34) 48.0(6) 1_555 1_555 1_555 1_555 yes
Pt(2) P(4) C(48) C(49) -164.8(6) 1_555 1_555 1_555 1_555 yes
Pt(2) P(4) C(48) C(53) 10.6(7) 1_555 1_555 1_555 1_555 yes
Pt(2) P(4) C(54) C(55) -124.2(7) 1_555 1_555 1_555 1_555 yes
Pt(2) P(4) C(54) C(59) 58.0(8) 1_555 1_555 1_555 1_555 yes
Mn(1) Pt(1) P(1) C(2) -114.9(5) 1_555 1_555 1_555 1_555 yes
Mn(1) Pt(1) P(1) C(4) 4.0(7) 1_555 1_555 1_555 1_555 yes
Mn(1) Pt(1) P(1) C(10) 129.8(5) 1_555 1_555 1_555 1_555 yes
Mn(1) Pt(1) P(2) C(3) -172.8(3) 1_555 1_555 1_555 1_555 yes
Mn(1) Pt(1) P(2) C(16) 75.5(3) 1_555 1_555 1_555 1_555 yes
Mn(1) Pt(1) P(2) C(22) -57.7(3) 1_555 1_555 1_555 1_555 yes
Mn(2) Pt(2) P(3) C(34) 140.2(5) 1_555 1_555 1_555 1_555 yes
Mn(2) Pt(2) P(3) C(36) -105.2(5) 1_555 1_555 1_555 1_555 yes
Mn(2) Pt(2) P(3) C(42) 20.7(6) 1_555 1_555 1_555 1_555 yes
Mn(2) Pt(2) P(4) C(35) 164.2(3) 1_555 1_555 1_555 1_555 yes
Mn(2) Pt(2) P(4) C(48) -86.4(3) 1_555 1_555 1_555 1_555 yes
Mn(2) Pt(2) P(4) C(54) 46.3(3) 1_555 1_555 1_555 1_555 yes
P(1) Pt(1) Mn(1) C(28) 30.7(6) 1_555 1_555 1_555 1_555 yes
P(1) Pt(1) Mn(1) C(29) -58.2(6) 1_555 1_555 1_555 1_555 yes
P(1) Pt(1) Mn(1) C(30) -145(1) 1_555 1_555 1_555 1_555 yes
P(1) Pt(1) Mn(1) C(31) 116.6(5) 1_555 1_555 1_555 1_555 yes
P(1) Pt(1) Mn(1) C(32) -147.8(5) 1_555 1_555 1_555 1_555 yes
P(1) Pt(1) P(2) C(3) 13.4(3) 1_555 1_555 1_555 1_555 yes
P(1) Pt(1) P(2) C(16) -98.3(3) 1_555 1_555 1_555 1_555 yes
P(1) Pt(1) P(2) C(22) 128.4(3) 1_555 1_555 1_555 1_555 yes
P(1) C(2) C(3) P(2) 55.1(6) 1_555 1_555 1_555 1_555 yes
P(1) C(4) C(5) C(6) -176.9(9) 1_555 1_555 1_555 1_555 yes
P(1) C(4) C(9) C(8) 175(1) 1_555 1_555 1_555 1_555 yes
P(1) C(10) C(11) C(12) 178.9(8) 1_555 1_555 1_555 1_555 yes
P(1) C(10) C(15) C(14) 179.1(7) 1_555 1_555 1_555 1_555 yes
P(2) Pt(1) Mn(1) C(28) -97.0(4) 1_555 1_555 1_555 1_555 yes
P(2) Pt(1) Mn(1) C(29) 174.1(4) 1_555 1_555 1_555 1_555 yes
P(2) Pt(1) Mn(1) C(30) 87(1) 1_555 1_555 1_555 1_555 yes
P(2) Pt(1) Mn(1) C(31) -11.2(3) 1_555 1_555 1_555 1_555 yes
P(2) Pt(1) Mn(1) C(32) 84.5(3) 1_555 1_555 1_555 1_555 yes
P(2) Pt(1) P(1) C(2) 13.6(3) 1_555 1_555 1_555 1_555 yes
P(2) Pt(1) P(1) C(4) 132.5(4) 1_555 1_555 1_555 1_555 yes
P(2) Pt(1) P(1) C(10) -101.7(3) 1_555 1_555 1_555 1_555 yes
P(2) C(16) C(17) C(18) 176.2(9) 1_555 1_555 1_555 1_555 yes
P(2) C(16) C(21) C(20) -175.7(8) 1_555 1_555 1_555 1_555 yes
P(2) C(22) C(23) C(24) -176.6(8) 1_555 1_555 1_555 1_555 yes
P(2) C(22) C(27) C(26) 176.8(7) 1_555 1_555 1_555 1_555 yes
P(3) Pt(2) Mn(2) C(60) 139.6(5) 1_555 1_555 1_555 1_555 yes
P(3) Pt(2) Mn(2) C(61) 56.9(5) 1_555 1_555 1_555 1_555 yes
P(3) Pt(2) Mn(2) C(62) -136(9) 1_555 1_555 1_555 1_555 yes
P(3) Pt(2) Mn(2) C(63) -33.9(6) 1_555 1_555 1_555 1_555 yes
P(3) Pt(2) Mn(2) C(64) -125.3(5) 1_555 1_555 1_555 1_555 yes
P(3) Pt(2) P(4) C(35) -20.6(3) 1_555 1_555 1_555 1_555 yes
P(3) Pt(2) P(4) C(48) 88.8(3) 1_555 1_555 1_555 1_555 yes
P(3) Pt(2) P(4) C(54) -138.5(3) 1_555 1_555 1_555 1_555 yes
P(3) C(34) C(35) P(4) -51.9(6) 1_555 1_555 1_555 1_555 yes
P(3) C(36) C(37) C(38) -173.5(7) 1_555 1_555 1_555 1_555 yes
P(3) C(36) C(41) C(40) 174.1(7) 1_555 1_555 1_555 1_555 yes
P(3) C(42) C(43) C(44) 173.2(8) 1_555 1_555 1_555 1_555 yes
P(3) C(42) C(47) C(46) -174.4(8) 1_555 1_555 1_555 1_555 yes
P(4) Pt(2) Mn(2) C(60) -76.5(3) 1_555 1_555 1_555 1_555 yes
P(4) Pt(2) Mn(2) C(61) -159.2(4) 1_555 1_555 1_555 1_555 yes
P(4) Pt(2) Mn(2) C(62) 7(9) 1_555 1_555 1_555 1_555 yes
P(4) Pt(2) Mn(2) C(63) 110.0(5) 1_555 1_555 1_555 1_555 yes
P(4) Pt(2) Mn(2) C(64) 18.6(4) 1_555 1_555 1_555 1_555 yes
P(4) Pt(2) P(3) C(34) -4.4(3) 1_555 1_555 1_555 1_555 yes
P(4) Pt(2) P(3) C(36) 110.2(3) 1_555 1_555 1_555 1_555 yes
P(4) Pt(2) P(3) C(42) -123.9(3) 1_555 1_555 1_555 1_555 yes
P(4) C(48) C(49) C(50) 174.7(7) 1_555 1_555 1_555 1_555 yes
P(4) C(48) C(53) C(52) -175.7(6) 1_555 1_555 1_555 1_555 yes
P(4) C(54) C(55) C(56) -178.0(8) 1_555 1_555 1_555 1_555 yes
P(4) C(54) C(59) C(58) 178.3(7) 1_555 1_555 1_555 1_555 yes
O(1) C(28) Mn(1) C(29) 56(21) 1_555 1_555 1_555 1_555 yes
O(1) C(28) Mn(1) C(30) 139(21) 1_555 1_555 1_555 1_555 yes
O(1) C(28) Mn(1) C(31) -135(21) 1_555 1_555 1_555 1_555 yes
O(1) C(28) Mn(1) C(32) -37(21) 1_555 1_555 1_555 1_555 yes
O(2) C(29) Mn(1) C(28) 91(11) 1_555 1_555 1_555 1_555 yes
O(2) C(29) Mn(1) C(30) -21(11) 1_555 1_555 1_555 1_555 yes
O(2) C(29) Mn(1) C(31) 18(12) 1_555 1_555 1_555 1_555 yes
O(2) C(29) Mn(1) C(32) -126(11) 1_555 1_555 1_555 1_555 yes
O(3) C(30) Mn(1) C(28) -94.9 1_555 1_555 1_555 1_555 yes
O(3) C(30) Mn(1) C(29) -7.9 1_555 1_555 1_555 1_555 yes
O(3) C(30) Mn(1) C(31) 179.9 1_555 1_555 1_555 1_555 yes
O(3) C(30) Mn(1) C(32) 83.0 1_555 1_555 1_555 1_555 yes
O(4) C(31) Mn(1) C(28) -57(5) 1_555 1_555 1_555 1_555 yes
O(4) C(31) Mn(1) C(29) 15(6) 1_555 1_555 1_555 1_555 yes
O(4) C(31) Mn(1) C(30) 55(5) 1_555 1_555 1_555 1_555 yes
O(4) C(31) Mn(1) C(32) 159(5) 1_555 1_555 1_555 1_555 yes
O(5) C(32) Mn(1) C(28) 168(4) 1_555 1_555 1_555 1_555 yes
O(5) C(32) Mn(1) C(29) 76(4) 1_555 1_555 1_555 1_555 yes
O(5) C(32) Mn(1) C(30) -7(4) 1_555 1_555 1_555 1_555 yes
O(5) C(32) Mn(1) C(31) -96(4) 1_555 1_555 1_555 1_555 yes
O(6) C(60) Mn(2) C(61) -27(6) 1_555 1_555 1_555 1_555 yes
O(6) C(60) Mn(2) C(62) 56(7) 1_555 1_555 1_555 1_555 yes
O(6) C(60) Mn(2) C(63) -116(6) 1_555 1_555 1_555 1_555 yes
O(6) C(60) Mn(2) C(64) 144(6) 1_555 1_555 1_555 1_555 yes
O(7) C(61) Mn(2) C(60) 62(12) 1_555 1_555 1_555 1_555 yes
O(7) C(61) Mn(2) C(62) -50(12) 1_555 1_555 1_555 1_555 yes
O(7) C(61) Mn(2) C(63) -156(12) 1_555 1_555 1_555 1_555 yes
O(7) C(61) Mn(2) C(64) -35(14) 1_555 1_555 1_555 1_555 yes
O(8) C(62) Mn(2) C(60) -162.5 1_555 1_555 1_555 1_555 yes
O(8) C(62) Mn(2) C(61) -78.6 1_555 1_555 1_555 1_555 yes
O(8) C(62) Mn(2) C(63) 13.0 1_555 1_555 1_555 1_555 yes
O(8) C(62) Mn(2) C(64) 103.5 1_555 1_555 1_555 1_555 yes
O(9) C(63) Mn(2) C(60) 158(17) 1_555 1_555 1_555 1_555 yes
O(9) C(63) Mn(2) C(61) 72(18) 1_555 1_555 1_555 1_555 yes
O(9) C(63) Mn(2) C(62) -14(18) 1_555 1_555 1_555 1_555 yes
O(9) C(63) Mn(2) C(64) -100(18) 1_555 1_555 1_555 1_555 yes
O(10) C(64) Mn(2) C(60) -146(9) 1_555 1_555 1_555 1_555 yes
O(10) C(64) Mn(2) C(61) -48(11) 1_555 1_555 1_555 1_555 yes
O(10) C(64) Mn(2) C(62) -34(9) 1_555 1_555 1_555 1_555 yes
O(10) C(64) Mn(2) C(63) 72(9) 1_555 1_555 1_555 1_555 yes
C(1) Pt(1) Mn(1) C(28) 85.5(5) 1_555 1_555 1_555 1_555 yes
C(1) Pt(1) Mn(1) C(29) -3.4(5) 1_555 1_555 1_555 1_555 yes
C(1) Pt(1) Mn(1) C(30) -90(1) 1_555 1_555 1_555 1_555 yes
C(1) Pt(1) Mn(1) C(31) 171.4(4) 1_555 1_555 1_555 1_555 yes
C(1) Pt(1) Mn(1) C(32) -93.0(4) 1_555 1_555 1_555 1_555 yes
C(1) Pt(1) P(1) C(2) -169.9(4) 1_555 1_555 1_555 1_555 yes
C(1) Pt(1) P(1) C(4) -50.9(5) 1_555 1_555 1_555 1_555 yes
C(1) Pt(1) P(1) C(10) 74.9(4) 1_555 1_555 1_555 1_555 yes
C(1) Pt(1) P(2) C(3) -8(1) 1_555 1_555 1_555 1_555 yes
C(1) Pt(1) P(2) C(16) -120(1) 1_555 1_555 1_555 1_555 yes
C(1) Pt(1) P(2) C(22) 106(1) 1_555 1_555 1_555 1_555 yes
C(2) P(1) C(4) C(5) -133.1(8) 1_555 1_555 1_555 1_555 yes
C(2) P(1) C(4) C(9) 50.4(9) 1_555 1_555 1_555 1_555 yes
C(2) P(1) C(10) C(11) -119.4(7) 1_555 1_555 1_555 1_555 yes
C(2) P(1) C(10) C(15) 59.8(7) 1_555 1_555 1_555 1_555 yes
C(2) C(3) P(2) C(16) 78.6(6) 1_555 1_555 1_555 1_555 yes
C(2) C(3) P(2) C(22) -171.0(5) 1_555 1_555 1_555 1_555 yes
C(3) P(2) C(16) C(17) -113.1(7) 1_555 1_555 1_555 1_555 yes
C(3) P(2) C(16) C(21) 62.7(8) 1_555 1_555 1_555 1_555 yes
C(3) P(2) C(22) C(23) -122.6(8) 1_555 1_555 1_555 1_555 yes
C(3) P(2) C(22) C(27) 63.0(7) 1_555 1_555 1_555 1_555 yes
C(3) C(2) P(1) C(4) -170.6(5) 1_555 1_555 1_555 1_555 yes
C(3) C(2) P(1) C(10) 79.6(6) 1_555 1_555 1_555 1_555 yes
C(4) P(1) C(10) C(11) 131.6(7) 1_555 1_555 1_555 1_555 yes
C(4) P(1) C(10) C(15) -49.2(8) 1_555 1_555 1_555 1_555 yes
C(4) C(5) C(6) C(7) 1(1) 1_555 1_555 1_555 1_555 yes
C(4) C(9) C(8) C(7) 1(2) 1_555 1_555 1_555 1_555 yes
C(5) C(4) P(1) C(10) -25.0(9) 1_555 1_555 1_555 1_555 yes
C(5) C(4) C(9) C(8) 0(1) 1_555 1_555 1_555 1_555 yes
C(5) C(6) C(7) C(8) 0(2) 1_555 1_555 1_555 1_555 yes
C(6) C(5) C(4) C(9) 0(1) 1_555 1_555 1_555 1_555 yes
C(6) C(7) C(8) C(9) 0(2) 1_555 1_555 1_555 1_555 yes
C(9) C(4) P(1) C(10) 158.5(8) 1_555 1_555 1_555 1_555 yes
C(10) C(11) C(12) C(13) 3(1) 1_555 1_555 1_555 1_555 yes
C(10) C(15) C(14) C(13) 0(1) 1_555 1_555 1_555 1_555 yes
C(11) C(10) C(15) C(14) -1(1) 1_555 1_555 1_555 1_555 yes
C(11) C(12) C(13) C(14) -5(1) 1_555 1_555 1_555 1_555 yes
C(12) C(11) C(10) C(15) 0(1) 1_555 1_555 1_555 1_555 yes
C(12) C(13) C(14) C(15) 3(1) 1_555 1_555 1_555 1_555 yes
C(16) P(2) C(22) C(23) -16.8(9) 1_555 1_555 1_555 1_555 yes
C(16) P(2) C(22) C(27) 168.7(7) 1_555 1_555 1_555 1_555 yes
C(16) C(17) C(18) C(19) 1(1) 1_555 1_555 1_555 1_555 yes
C(16) C(21) C(20) C(19) -2(1) 1_555 1_555 1_555 1_555 yes
C(17) C(16) P(2) C(22) 140.2(7) 1_555 1_555 1_555 1_555 yes
C(17) C(16) C(21) C(20) 0(1) 1_555 1_555 1_555 1_555 yes
C(17) C(18) C(19) C(20) -4(1) 1_555 1_555 1_555 1_555 yes
C(18) C(17) C(16) C(21) 0(1) 1_555 1_555 1_555 1_555 yes
C(18) C(19) C(20) C(21) 4(1) 1_555 1_555 1_555 1_555 yes
C(21) C(16) P(2) C(22) -44.0(8) 1_555 1_555 1_555 1_555 yes
C(22) C(23) C(24) C(25) 0(1) 1_555 1_555 1_555 1_555 yes
C(22) C(27) C(26) C(25) 0(1) 1_555 1_555 1_555 1_555 yes
C(23) C(22) C(27) C(26) 2(1) 1_555 1_555 1_555 1_555 yes
C(23) C(24) C(25) C(26) 2(1) 1_555 1_555 1_555 1_555 yes
C(24) C(23) C(22) C(27) -2(1) 1_555 1_555 1_555 1_555 yes
C(24) C(25) C(26) C(27) -2(1) 1_555 1_555 1_555 1_555 yes
C(33) Pt(2) Mn(2) C(60) 103.1(4) 1_555 1_555 1_555 1_555 yes
C(33) Pt(2) Mn(2) C(61) 20.4(5) 1_555 1_555 1_555 1_555 yes
C(33) Pt(2) Mn(2) C(62) -172(9) 1_555 1_555 1_555 1_555 yes
C(33) Pt(2) Mn(2) C(63) -70.4(5) 1_555 1_555 1_555 1_555 yes
C(33) Pt(2) Mn(2) C(64) -161.8(4) 1_555 1_555 1_555 1_555 yes
C(33) Pt(2) P(3) C(34) 176.9(4) 1_555 1_555 1_555 1_555 yes
C(33) Pt(2) P(3) C(36) -68.6(4) 1_555 1_555 1_555 1_555 yes
C(33) Pt(2) P(3) C(42) 57.4(4) 1_555 1_555 1_555 1_555 yes
C(33) Pt(2) P(4) C(35) -13(1) 1_555 1_555 1_555 1_555 yes
C(33) Pt(2) P(4) C(48) 95(1) 1_555 1_555 1_555 1_555 yes
C(33) Pt(2) P(4) C(54) -131(1) 1_555 1_555 1_555 1_555 yes
C(34) P(3) C(36) C(37) 108.3(7) 1_555 1_555 1_555 1_555 yes
C(34) P(3) C(36) C(41) -66.7(8) 1_555 1_555 1_555 1_555 yes
C(34) P(3) C(42) C(43) 131.5(7) 1_555 1_555 1_555 1_555 yes
C(34) P(3) C(42) C(47) -53.8(8) 1_555 1_555 1_555 1_555 yes
C(34) C(35) P(4) C(48) -70.9(6) 1_555 1_555 1_555 1_555 yes
C(34) C(35) P(4) C(54) -179.9(5) 1_555 1_555 1_555 1_555 yes
C(35) P(4) C(48) C(49) -52.6(7) 1_555 1_555 1_555 1_555 yes
C(35) P(4) C(48) C(53) 122.7(7) 1_555 1_555 1_555 1_555 yes
C(35) P(4) C(54) C(55) 116.7(8) 1_555 1_555 1_555 1_555 yes
C(35) P(4) C(54) C(59) -61.0(7) 1_555 1_555 1_555 1_555 yes
C(35) C(34) P(3) C(36) -88.6(6) 1_555 1_555 1_555 1_555 yes
C(35) C(34) P(3) C(42) 158.2(5) 1_555 1_555 1_555 1_555 yes
C(36) P(3) C(42) C(43) 22.8(8) 1_555 1_555 1_555 1_555 yes
C(36) P(3) C(42) C(47) -162.4(7) 1_555 1_555 1_555 1_555 yes
C(36) C(37) C(38) C(39) -2(1) 1_555 1_555 1_555 1_555 yes
C(36) C(41) C(40) C(39) 0(1) 1_555 1_555 1_555 1_555 yes
C(37) C(36) P(3) C(42) -140.0(7) 1_555 1_555 1_555 1_555 yes
C(37) C(36) C(41) C(40) 0(1) 1_555 1_555 1_555 1_555 yes
C(37) C(38) C(39) C(40) 1(1) 1_555 1_555 1_555 1_555 yes
C(38) C(37) C(36) C(41) 1(1) 1_555 1_555 1_555 1_555 yes
C(38) C(39) C(40) C(41) -1(1) 1_555 1_555 1_555 1_555 yes
C(41) C(36) P(3) C(42) 45.1(8) 1_555 1_555 1_555 1_555 yes
C(42) C(43) C(44) C(45) 3(1) 1_555 1_555 1_555 1_555 yes
C(42) C(47) C(46) C(45) -1(1) 1_555 1_555 1_555 1_555 yes
C(43) C(42) C(47) C(46) 0(1) 1_555 1_555 1_555 1_555 yes
C(43) C(44) C(45) C(46) -3(1) 1_555 1_555 1_555 1_555 yes
C(44) C(43) C(42) C(47) -1(1) 1_555 1_555 1_555 1_555 yes
C(44) C(45) C(46) C(47) 2(1) 1_555 1_555 1_555 1_555 yes
C(48) P(4) C(54) C(55) 11.7(8) 1_555 1_555 1_555 1_555 yes
C(48) P(4) C(54) C(59) -166.1(7) 1_555 1_555 1_555 1_555 yes
C(48) C(49) C(50) C(51) 0(1) 1_555 1_555 1_555 1_555 yes
C(48) C(53) C(52) C(51) 1(1) 1_555 1_555 1_555 1_555 yes
C(49) C(48) P(4) C(54) 53.9(7) 1_555 1_555 1_555 1_555 yes
C(49) C(48) C(53) C(52) 0(1) 1_555 1_555 1_555 1_555 yes
C(49) C(50) C(51) C(52) 0(1) 1_555 1_555 1_555 1_555 yes
C(50) C(49) C(48) C(53) 0(1) 1_555 1_555 1_555 1_555 yes
C(50) C(51) C(52) C(53) -1(1) 1_555 1_555 1_555 1_555 yes
C(53) C(48) P(4) C(54) -130.7(6) 1_555 1_555 1_555 1_555 yes
C(54) C(55) C(56) C(57) -1(1) 1_555 1_555 1_555 1_555 yes
C(54) C(59) C(58) C(57) 0(1) 1_555 1_555 1_555 1_555 yes
C(55) C(54) C(59) C(58) 0(1) 1_555 1_555 1_555 1_555 yes
C(55) C(56) C(57) C(58) 2(2) 1_555 1_555 1_555 1_555 yes
C(56) C(55) C(54) C(59) 0(1) 1_555 1_555 1_555 1_555 yes
C(56) C(57) C(58) C(59) -2(1) 1_555 1_555 1_555 1_555 yes
